data_1573145
loop_
_publ_author_name
'Yadav, Jyoti'
'Konar, Sanjit'

_publ_section_title
;
 Spin State Modulation and Kinetic Control of Thermal Contraction in a
 [Fe2Co2] Discrete Prussian Blue Analogue
;
_journal_name_full 'Chemical Science'
_journal_paper_doi 10.1039/D4SC05792A
_journal_year 2024
_chemical_formula_moiety 'C36 H22 B Co F10 Fe N15, Cl O4, H2 O, C H4 O, C H O'
_chemical_formula_sum 'C38 H29 B Cl Co F10 Fe N15 O7'
_chemical_formula_weight 1158.80
_space_group_crystal_system monoclinic
_space_group_IT_number 14
_space_group_name_Hall '-P 2ybc'
_space_group_name_H-M_alt 'P 1 21/c 1'
_atom_sites_solution_hydrogens mixed
_atom_sites_solution_primary dual
_audit_creation_date 2023-12-17
_audit_creation_method
;
Olex2 1.2
(compiled 2018.05.29 svn.r3508 for OlexSys, GUI svn.r5506)
;
_audit_update_record
;
2023-12-21 deposited with the CCDC.	2024-11-10 downloaded from the CCDC.
;
_cell_angle_alpha 90
_cell_angle_beta 103.782(7)
_cell_angle_gamma 90
_cell_formula_units_Z 4
_cell_length_a 14.867(4)
_cell_length_b 20.702(6)
_cell_length_c 15.437(4)
_cell_measurement_reflns_used 9700
_cell_measurement_temperature 200(2)
_cell_measurement_theta_max 21.87
_cell_measurement_theta_min 2.39
_cell_volume 4614(2)
_computing_cell_refinement 'SAINT V8.40B (?, 2016)'
_computing_data_reduction 'SAINT V8.40B (?, 2016)'
_computing_molecular_graphics 'Olex2 (Dolomanov et al., 2009)'
_computing_publication_material 'Olex2 (Dolomanov et al., 2009)'
_computing_structure_refinement 'ShelXL (Sheldrick, 2015)'
_computing_structure_solution 'ShelXT (Sheldrick, 2015)'
_diffrn_ambient_temperature 200.0
_diffrn_measured_fraction_theta_full 0.987
_diffrn_measured_fraction_theta_max 0.979
_diffrn_measurement_device_type 'Bruker APEX-II CCD'
_diffrn_measurement_method '\f and \w scans'
_diffrn_radiation_type MoK\a
_diffrn_radiation_wavelength 0.71073
_diffrn_reflns_av_R_equivalents 0.1188
_diffrn_reflns_av_unetI/netI 0.0513
_diffrn_reflns_Laue_measured_fraction_full 0.987
_diffrn_reflns_Laue_measured_fraction_max 0.979
_diffrn_reflns_limit_h_max 17
_diffrn_reflns_limit_h_min -17
_diffrn_reflns_limit_k_max 24
_diffrn_reflns_limit_k_min -24
_diffrn_reflns_limit_l_max 18
_diffrn_reflns_limit_l_min -18
_diffrn_reflns_number 109592
_diffrn_reflns_point_group_measured_fraction_full 0.987
_diffrn_reflns_point_group_measured_fraction_max 0.979
_diffrn_reflns_theta_full 25.242
_diffrn_reflns_theta_max 25.326
_diffrn_reflns_theta_min 2.607
_diffrn_standards_number 0
_exptl_absorpt_coefficient_mu 0.839
_exptl_absorpt_correction_T_max 0.7452
_exptl_absorpt_correction_T_min 0.6860
_exptl_absorpt_correction_type multi-scan
_exptl_absorpt_process_details
;
SADABS-2016/2 (Bruker,2016/2) was used for absorption correction.
wR2(int) was 0.1015 before and 0.0730 after correction.
The Ratio of minimum to maximum transmission is 0.9206.
The \l/2 correction factor is Not present.
;
_exptl_crystal_colour Red
_exptl_crystal_density_diffrn 1.668
_exptl_crystal_description Plate
_exptl_crystal_F_000 2332
_exptl_crystal_preparation 'Magnetic properties'
_exptl_crystal_size_max 0.19
_exptl_crystal_size_mid 0.17
_exptl_crystal_size_min 0.02
_refine_diff_density_max 0.375
_refine_diff_density_min -0.325
_refine_diff_density_rms 0.069
_refine_ls_extinction_method none
_refine_ls_goodness_of_fit_ref 1.005
_refine_ls_hydrogen_treatment constr
_refine_ls_matrix_type full
_refine_ls_number_parameters 673
_refine_ls_number_reflns 8253
_refine_ls_number_restraints 0
_refine_ls_restrained_S_all 1.005
_refine_ls_R_factor_all 0.0789
_refine_ls_R_factor_gt 0.0432
_refine_ls_shift/su_max 0.001
_refine_ls_shift/su_mean 0.000
_refine_ls_structure_factor_coef Fsqd
_refine_ls_weighting_details 'w=1/[\s^2^(Fo^2^)+(0.0395P)^2^+5.6821P] where P=(Fo^2^+2Fc^2^)/3'
_refine_ls_weighting_scheme calc
_refine_ls_wR_factor_gt 0.0929
_refine_ls_wR_factor_ref 0.1103
_reflns_Friedel_coverage 0.000
_reflns_number_gt 5597
_reflns_number_total 8253
_reflns_threshold_expression 'I > 2\s(I)'
_cod_data_source_file d4sc05792a3.cif
_cod_data_source_block 1_4MeOH_2H2O_200K
_cod_database_code 1573145
_shelx_shelxl_version_number 2018/1
_shelx_space_group_comment
;
The symmetry employed for this shelxl refinement is uniquely defined
by the following loop, which should always be used as a source of
symmetry information in preference to the above space-group names.
They are only intended as comments.
;
_olex2_refinement_description
;
1. Fixed Uiso
 At 1.2 times of:
  All B(H) groups, All C(H) groups, All N(H,H) groups
 At 1.5 times of:
  All C(H,H,H) groups, All O(H) groups, All O(H,H) groups
2.a Free rotating group:
 O5(H5A,H5B)
2.b Ternary CH refined with riding coordinates:
 B1(H1)
2.c Aromatic/amide H refined with riding coordinates:
 C14(H14), C15(H15), C35(H35), C34(H34), C13(H13), C33(H33), C16(H16),
 C36(H36), C3(H3), C11(H11), C8(H8), C9(H9), C10(H10), C5(H5), C6(H6), C4(H4),
 C7(H7)
2.d X=CH2 refined with riding coordinates:
 N14(H14A,H14B), N11(H11A,H11B)
2.e Idealised Me refined as rotating group:
 C37(H37A,H37B,H37C)
2.f Idealised tetrahedral OH refined as rotating group:
 O6(H6A), O7(H7A)
;
_olex2_submission_special_instructions 'No special instructions were received'

loop_
_space_group_symop_operation_xyz
'x, y, z'
'-x, y+1/2, -z+1/2'
'-x, -y, -z'
'x, -y-1/2, z-1/2'

loop_
_atom_site_label
_atom_site_type_symbol
_atom_site_fract_x
_atom_site_fract_y
_atom_site_fract_z
_atom_site_U_iso_or_equiv
_atom_site_adp_type
_atom_site_occupancy
_atom_site_site_symmetry_order
_atom_site_calc_flag
_atom_site_refinement_flags_posn
_atom_site_refinement_flags_adp
_atom_site_refinement_flags_occupancy
_atom_site_disorder_assembly
_atom_site_disorder_group
Co1 Co 0.69951(3) 0.49722(2) 0.19827(3) 0.02848(13) Uani 1 1 d . . . . .
Fe1 Fe 0.53319(3) 0.63961(2) -0.02433(3) 0.03246(14) Uani 1 1 d . . . . .
F5 F 0.94509(14) 0.46469(11) 0.31158(15) 0.0484(6) Uani 1 1 d . . . . .
F10 F 0.57644(15) 0.39623(12) 0.34364(16) 0.0540(6) Uani 1 1 d . . . . .
F1 F 0.84375(15) 0.62007(11) 0.08718(16) 0.0538(6) Uani 1 1 d . . . . .
F6 F 0.84330(17) 0.52313(13) 0.43682(15) 0.0635(7) Uani 1 1 d . . . . .
F2 F 0.99284(17) 0.59647(13) 0.02342(17) 0.0668(7) Uani 1 1 d . . . . .
F9 F 0.52700(18) 0.42347(14) 0.49607(18) 0.0748(8) Uani 1 1 d . . . . .
F3 F 1.11920(17) 0.50793(14) 0.10278(19) 0.0769(8) Uani 1 1 d . . . . .
F4 F 1.09385(16) 0.44249(14) 0.24703(19) 0.0757(8) Uani 1 1 d . . . . .
N10 N 0.64647(19) 0.56278(13) 0.25875(18) 0.0302(7) Uani 1 1 d . . . . .
N13 N 0.73588(19) 0.44448(13) 0.30493(18) 0.0302(7) Uani 1 1 d . . . . .
F8 F 0.6339(2) 0.50138(16) 0.61868(18) 0.0923(10) Uani 1 1 d . . . . .
N2 N 0.41202(19) 0.55145(14) -0.15939(19) 0.0308(7) Uani 1 1 d . . . . .
N12 N 0.80770(18) 0.55230(14) 0.23226(19) 0.0315(7) Uani 1 1 d . . . . .
N9 N 0.66326(19) 0.54510(13) 0.09104(19) 0.0310(7) Uani 1 1 d . . . . .
N15 N 0.76324(18) 0.43032(13) 0.15042(18) 0.0296(6) Uani 1 1 d . . . . .
N14 N 0.7988(2) 0.34443(15) 0.3564(2) 0.0424(8) Uani 1 1 d . . . . .
H14A H 0.789320 0.350577 0.409956 0.051 Uiso 1 1 calc R . . . .
H14B H 0.824616 0.308370 0.344193 0.051 Uiso 1 1 calc R . . . .
N3 N 0.4432(2) 0.70809(15) -0.0811(2) 0.0411(8) Uani 1 1 d . . . . .
N6 N 0.5911(2) 0.70698(15) 0.0639(2) 0.0437(8) Uani 1 1 d . . . . .
N8 N 0.4468(2) 0.61980(16) 0.0544(2) 0.0419(8) Uani 1 1 d . . . . .
F7 F 0.7902(2) 0.55310(16) 0.58647(18) 0.0932(10) Uani 1 1 d . . . . .
N1 N 0.6796(2) 0.67331(17) -0.1258(2) 0.0515(9) Uani 1 1 d . . . . .
N7 N 0.4062(2) 0.66823(19) 0.0905(2) 0.0548(10) Uani 1 1 d . . . . .
N11 N 0.8555(2) 0.65393(15) 0.2915(2) 0.0468(9) Uani 1 1 d . . . . .
H11A H 0.911094 0.649750 0.281550 0.056 Uiso 1 1 calc R . . . .
H11B H 0.840696 0.689414 0.316232 0.056 Uiso 1 1 calc R . . . .
N4 N 0.4063(2) 0.74771(16) -0.0284(2) 0.0528(9) Uani 1 1 d . . . . .
N5 N 0.5374(2) 0.74490(17) 0.1034(2) 0.0547(10) Uani 1 1 d . . . . .
C2 C 0.4647(2) 0.58223(17) -0.1082(2) 0.0301(8) Uani 1 1 d . . . . .
C32 C 0.7920(2) 0.38001(17) 0.2054(2) 0.0318(8) Uani 1 1 d . . . . .
C30 C 0.6314(3) 0.43376(18) 0.4043(3) 0.0396(9) Uani 1 1 d . . . . .
C31 C 0.7745(2) 0.38936(17) 0.2945(2) 0.0322(8) Uani 1 1 d . . . . .
C25 C 0.7122(3) 0.45790(17) 0.3871(2) 0.0345(8) Uani 1 1 d . . . . .
C14 C 0.5303(3) 0.61025(19) 0.3196(2) 0.0403(9) Uani 1 1 d . . . . .
H14 H 0.469729 0.608419 0.329636 0.048 Uiso 1 1 calc R . . . .
C17 C 0.7024(2) 0.61340(17) 0.2888(2) 0.0343(8) Uani 1 1 d . . . . .
C15 C 0.5869(3) 0.6616(2) 0.3507(3) 0.0469(10) Uani 1 1 d . . . . .
H15 H 0.566416 0.695335 0.383069 0.056 Uiso 1 1 calc R . . . .
C1 C 0.6210(3) 0.65965(17) -0.0919(3) 0.0375(9) Uani 1 1 d . . . . .
C35 C 0.8216(2) 0.37770(19) 0.0386(2) 0.0383(9) Uani 1 1 d . . . . .
H35 H 0.831795 0.377967 -0.019830 0.046 Uiso 1 1 calc R . . . .
C34 C 0.8495(3) 0.32622(19) 0.0940(3) 0.0439(10) Uani 1 1 d . . . . .
H34 H 0.878145 0.289976 0.074083 0.053 Uiso 1 1 calc R . . . .
C13 C 0.5613(2) 0.56139(18) 0.2739(2) 0.0349(8) Uani 1 1 d . . . . .
H13 H 0.521641 0.525916 0.252612 0.042 Uiso 1 1 calc R . . . .
C33 C 0.8355(3) 0.32748(18) 0.1791(3) 0.0398(9) Uani 1 1 d . . . . .
H33 H 0.855550 0.292582 0.219033 0.048 Uiso 1 1 calc R . . . .
C16 C 0.6744(3) 0.66374(19) 0.3342(3) 0.0452(10) Uani 1 1 d . . . . .
H16 H 0.714355 0.699320 0.353991 0.054 Uiso 1 1 calc R . . . .
C36 C 0.7786(2) 0.42923(18) 0.0686(2) 0.0342(8) Uani 1 1 d . . . . .
H36 H 0.759310 0.464941 0.029973 0.041 Uiso 1 1 calc R . . . .
C12 C 0.6144(2) 0.57941(17) 0.0420(2) 0.0310(8) Uani 1 1 d . . . . .
C18 C 0.7948(2) 0.60733(18) 0.2694(2) 0.0351(8) Uani 1 1 d . . . . .
C20 C 0.9043(2) 0.57620(19) 0.1280(3) 0.0411(9) Uani 1 1 d . . . . .
C3 C 0.4040(3) 0.7248(2) -0.1643(3) 0.0493(11) Uani 1 1 d . . . . .
H3 H 0.416446 0.705276 -0.215917 0.059 Uiso 1 1 calc R . . . .
C19 C 0.8895(2) 0.54296(17) 0.2016(2) 0.0339(8) Uani 1 1 d . . . . .
C21 C 0.9815(3) 0.5640(2) 0.0956(3) 0.0473(10) Uani 1 1 d . . . . .
C22 C 1.0446(3) 0.5190(2) 0.1355(3) 0.0529(11) Uani 1 1 d . . . . .
C24 C 0.9551(2) 0.49773(19) 0.2404(3) 0.0395(9) Uani 1 1 d . . . . .
C11 C 0.4155(3) 0.5649(2) 0.0810(2) 0.0474(10) Uani 1 1 d . . . . .
H11 H 0.433253 0.522905 0.066495 0.057 Uiso 1 1 calc R . . . .
C29 C 0.6054(3) 0.4484(2) 0.4810(3) 0.0524(11) Uani 1 1 d . . . . .
C8 C 0.6778(3) 0.72706(19) 0.0951(3) 0.0515(11) Uani 1 1 d . . . . .
H8 H 0.730377 0.708997 0.079216 0.062 Uiso 1 1 calc R . . . .
C23 C 1.0320(3) 0.4861(2) 0.2076(3) 0.0483(11) Uani 1 1 d . . . . .
C26 C 0.7648(3) 0.4983(2) 0.4507(3) 0.0465(10) Uani 1 1 d . . . . .
C9 C 0.3493(3) 0.6426(3) 0.1375(3) 0.0725(16) Uani 1 1 d . . . . .
H9 H 0.312450 0.666397 0.168796 0.087 Uiso 1 1 calc R . . . .
C10 C 0.3533(3) 0.5777(3) 0.1328(3) 0.0712(16) Uani 1 1 d . . . . .
H10 H 0.320401 0.547163 0.159374 0.085 Uiso 1 1 calc R . . . .
C5 C 0.3451(3) 0.7876(2) -0.0781(4) 0.0601(13) Uani 1 1 d . . . . .
H5 H 0.309712 0.819374 -0.056567 0.072 Uiso 1 1 calc R . . . .
C6 C 0.5905(3) 0.7876(2) 0.1578(3) 0.0694(15) Uani 1 1 d . . . . .
H6 H 0.569349 0.819096 0.193038 0.083 Uiso 1 1 calc R . . . .
C28 C 0.6590(4) 0.4880(2) 0.5431(3) 0.0606(13) Uani 1 1 d . . . . .
C4 C 0.3421(3) 0.7751(2) -0.1649(4) 0.0624(14) Uani 1 1 d . . . . .
H4 H 0.305189 0.796341 -0.215657 0.075 Uiso 1 1 calc R . . . .
C27 C 0.7382(4) 0.5136(2) 0.5272(3) 0.0598(12) Uani 1 1 d . . . . .
C7 C 0.6807(3) 0.7780(2) 0.1539(3) 0.0704(15) Uani 1 1 d . . . . .
H7 H 0.733746 0.801218 0.184863 0.084 Uiso 1 1 calc R . . . .
B1 B 0.4326(3) 0.7371(3) 0.0733(4) 0.0634(16) Uani 1 1 d . . . . .
H1 H 0.400235 0.768782 0.104204 0.076 Uiso 1 1 calc R . . . .
Cl1 Cl 1.11304(7) 0.62706(5) 0.36819(7) 0.0483(3) Uani 1 1 d . . . . .
O3 O 1.1547(2) 0.66123(16) 0.44758(19) 0.0654(9) Uani 1 1 d . . . . .
O1 O 1.0564(2) 0.67055(18) 0.3063(2) 0.0750(10) Uani 1 1 d . . . . .
O2 O 1.1832(2) 0.60283(19) 0.3282(3) 0.0861(11) Uani 1 1 d . . . . .
O4 O 1.0568(2) 0.57660(16) 0.3886(2) 0.0821(11) Uani 1 1 d . . . . .
O5 O 1.1189(2) 0.71797(16) 0.1463(2) 0.0626(8) Uani 1 1 d . . . . .
H5A H 1.109547 0.692997 0.188611 0.094 Uiso 1 1 d G . . . .
H5B H 1.063671 0.726719 0.114411 0.094 Uiso 1 1 d G . . . .
O6 O 0.9523(3) 0.7439(2) 0.5457(3) 0.1196(17) Uani 1 1 d . . . . .
H6A H 0.920440 0.757938 0.496972 0.179 Uiso 1 1 calc GR . . . .
C37 C 0.9305(6) 0.6788(4) 0.5554(6) 0.138(3) Uani 1 1 d . . . . .
H37A H 0.864428 0.671794 0.529380 0.206 Uiso 1 1 calc GR . . . .
H37B H 0.944994 0.667565 0.618831 0.206 Uiso 1 1 calc GR . . . .
H37C H 0.967026 0.651586 0.524572 0.206 Uiso 1 1 calc GR . . . .
O7 O 0.8456(2) 0.77635(15) 0.3781(2) 0.0650(9) Uani 1 1 d . . . . .
H7A H 0.793000 0.792598 0.374164 0.098 Uiso 1 1 calc GR . . . .
C38 C 0.8952(5) 0.8152(3) 0.3405(5) 0.118(2) Uani 1 1 d . . . . .

loop_
_atom_site_aniso_label
_atom_site_aniso_U_11
_atom_site_aniso_U_22
_atom_site_aniso_U_33
_atom_site_aniso_U_23
_atom_site_aniso_U_13
_atom_site_aniso_U_12
Co1 0.0255(2) 0.0305(3) 0.0290(2) 0.0006(2) 0.00556(18) -0.0004(2)
Fe1 0.0299(3) 0.0318(3) 0.0337(3) -0.0013(2) 0.0035(2) 0.0004(2)
F5 0.0371(12) 0.0534(14) 0.0509(14) 0.0107(12) 0.0031(10) 0.0034(11)
F10 0.0499(14) 0.0603(15) 0.0554(15) 0.0042(12) 0.0200(12) -0.0133(12)
F1 0.0440(13) 0.0562(15) 0.0638(16) 0.0194(12) 0.0179(12) 0.0070(12)
F6 0.0621(16) 0.0779(18) 0.0464(14) -0.0099(13) 0.0050(12) -0.0201(14)
F2 0.0572(16) 0.0862(19) 0.0675(17) 0.0085(15) 0.0352(13) -0.0090(14)
F9 0.0708(18) 0.094(2) 0.0749(19) 0.0223(16) 0.0468(15) 0.0118(15)
F3 0.0441(14) 0.106(2) 0.091(2) -0.0072(17) 0.0364(14) 0.0111(15)
F4 0.0427(14) 0.091(2) 0.092(2) 0.0088(17) 0.0132(14) 0.0286(14)
N10 0.0296(16) 0.0308(16) 0.0297(16) 0.0023(13) 0.0064(12) 0.0009(13)
N13 0.0327(16) 0.0320(16) 0.0260(16) 0.0011(13) 0.0072(12) 0.0015(13)
F8 0.130(3) 0.111(2) 0.0492(16) -0.0039(16) 0.0481(17) 0.027(2)
N2 0.0279(15) 0.0341(16) 0.0301(16) 0.0035(14) 0.0067(13) 0.0012(14)
N12 0.0276(15) 0.0326(16) 0.0342(17) -0.0016(14) 0.0072(13) -0.0010(13)
N9 0.0311(16) 0.0289(16) 0.0330(17) 0.0007(14) 0.0076(13) -0.0026(13)
N15 0.0232(15) 0.0355(16) 0.0297(16) -0.0007(13) 0.0053(12) -0.0032(13)
N14 0.052(2) 0.0421(19) 0.0360(18) 0.0057(15) 0.0154(15) 0.0135(16)
N3 0.0332(17) 0.0364(18) 0.049(2) -0.0018(16) -0.0001(15) 0.0014(14)
N6 0.0383(18) 0.0368(18) 0.049(2) -0.0098(16) -0.0030(16) 0.0050(15)
N8 0.0335(17) 0.055(2) 0.0345(18) -0.0080(16) 0.0031(14) 0.0057(16)
F7 0.128(3) 0.100(2) 0.0488(17) -0.0278(17) 0.0143(17) -0.015(2)
N1 0.049(2) 0.054(2) 0.054(2) 0.0120(18) 0.0160(18) -0.0051(18)
N7 0.041(2) 0.075(3) 0.046(2) -0.022(2) 0.0060(17) 0.0078(19)
N11 0.0307(17) 0.0416(19) 0.069(2) -0.0161(17) 0.0147(16) -0.0038(15)
N4 0.0379(19) 0.041(2) 0.072(3) -0.0127(18) -0.0027(18) 0.0114(16)
N5 0.044(2) 0.052(2) 0.058(2) -0.0260(19) -0.0064(17) 0.0121(17)
C2 0.0286(19) 0.0301(19) 0.032(2) 0.0050(16) 0.0078(16) 0.0062(16)
C32 0.0277(18) 0.036(2) 0.0310(19) -0.0008(16) 0.0061(15) -0.0004(16)
C30 0.045(2) 0.038(2) 0.037(2) 0.0057(18) 0.0120(18) 0.0049(18)
C31 0.0290(19) 0.035(2) 0.032(2) 0.0015(17) 0.0065(15) 0.0008(16)
C25 0.041(2) 0.033(2) 0.0291(19) 0.0055(16) 0.0079(16) 0.0072(17)
C14 0.034(2) 0.050(2) 0.040(2) 0.0003(19) 0.0136(17) 0.0049(18)
C17 0.0305(19) 0.035(2) 0.036(2) -0.0019(17) 0.0063(16) -0.0013(16)
C15 0.043(2) 0.044(2) 0.055(3) -0.008(2) 0.015(2) 0.0086(19)
C1 0.036(2) 0.032(2) 0.040(2) 0.0053(17) 0.0001(18) 0.0014(17)
C35 0.034(2) 0.052(2) 0.032(2) -0.0054(19) 0.0130(16) -0.0024(18)
C34 0.042(2) 0.040(2) 0.053(3) -0.009(2) 0.0178(19) 0.0047(18)
C13 0.0297(19) 0.043(2) 0.033(2) 0.0029(17) 0.0090(16) -0.0021(17)
C33 0.040(2) 0.037(2) 0.045(2) 0.0020(18) 0.0138(18) 0.0050(17)
C16 0.035(2) 0.041(2) 0.060(3) -0.009(2) 0.0126(19) -0.0002(18)
C36 0.0309(19) 0.041(2) 0.030(2) -0.0011(17) 0.0057(15) -0.0036(16)
C12 0.0303(19) 0.034(2) 0.0295(19) -0.0037(17) 0.0082(16) -0.0054(16)
C18 0.0278(19) 0.037(2) 0.039(2) 0.0004(17) 0.0035(16) 0.0008(16)
C20 0.030(2) 0.049(2) 0.044(2) -0.0009(19) 0.0060(17) -0.0036(18)
C3 0.039(2) 0.054(3) 0.052(3) 0.019(2) 0.005(2) -0.008(2)
C19 0.0246(18) 0.039(2) 0.037(2) -0.0072(17) 0.0059(16) -0.0034(16)
C21 0.037(2) 0.059(3) 0.049(3) -0.001(2) 0.0169(19) -0.008(2)
C22 0.029(2) 0.072(3) 0.062(3) -0.013(2) 0.018(2) -0.002(2)
C24 0.0299(19) 0.046(2) 0.040(2) -0.003(2) 0.0030(16) -0.0044(18)
C11 0.036(2) 0.070(3) 0.034(2) 0.008(2) 0.0040(18) -0.011(2)
C29 0.056(3) 0.059(3) 0.049(3) 0.014(2) 0.026(2) 0.015(2)
C8 0.039(2) 0.042(2) 0.064(3) -0.010(2) -0.007(2) 0.0043(19)
C23 0.030(2) 0.055(3) 0.057(3) -0.005(2) 0.0028(19) 0.0109(19)
C26 0.052(3) 0.048(2) 0.038(2) 0.001(2) 0.0072(19) 0.001(2)
C9 0.041(3) 0.139(5) 0.039(3) -0.022(3) 0.011(2) 0.003(3)
C10 0.040(3) 0.132(5) 0.042(3) 0.004(3) 0.011(2) -0.013(3)
C5 0.034(2) 0.042(3) 0.100(4) 0.009(3) 0.007(2) 0.005(2)
C6 0.061(3) 0.063(3) 0.070(3) -0.030(3) -0.014(3) 0.015(3)
C28 0.082(3) 0.070(3) 0.037(2) 0.004(2) 0.029(2) 0.022(3)
C4 0.038(2) 0.061(3) 0.087(4) 0.042(3) 0.014(2) 0.011(2)
C27 0.087(4) 0.056(3) 0.034(2) -0.007(2) 0.010(2) 0.003(3)
C7 0.057(3) 0.057(3) 0.081(4) -0.027(3) -0.015(3) 0.003(2)
B1 0.042(3) 0.080(4) 0.060(3) -0.032(3) -0.003(3) 0.021(3)
Cl1 0.0403(5) 0.0549(6) 0.0458(6) 0.0014(5) 0.0025(5) -0.0102(5)
O3 0.071(2) 0.076(2) 0.0435(17) -0.0054(16) 0.0014(15) -0.0278(18)
O1 0.0473(18) 0.101(3) 0.070(2) 0.036(2) 0.0011(16) 0.0047(18)
O2 0.067(2) 0.096(3) 0.100(3) -0.026(2) 0.030(2) 0.008(2)
O4 0.090(3) 0.072(2) 0.081(2) 0.0037(19) 0.014(2) -0.048(2)
O5 0.068(2) 0.062(2) 0.056(2) -0.0004(16) 0.0120(16) -0.0197(18)
O6 0.121(4) 0.087(3) 0.117(4) 0.001(3) -0.039(3) 0.005(3)
C37 0.136(7) 0.107(6) 0.158(8) 0.013(5) 0.012(6) -0.017(5)
O7 0.0412(17) 0.061(2) 0.089(2) -0.0204(18) 0.0072(17) 0.0030(15)
C38 0.118(6) 0.100(5) 0.134(6) 0.002(5) 0.027(5) -0.031(5)

loop_
_atom_type_symbol
_atom_type_description
_atom_type_scat_dispersion_real
_atom_type_scat_dispersion_imag
_atom_type_scat_source
C C 0.0033 0.0016 'International Tables Vol C Tables 4.2.6.8 and 6.1.1.4'
H H 0.0000 0.0000 'International Tables Vol C Tables 4.2.6.8 and 6.1.1.4'
B B 0.0013 0.0007 'International Tables Vol C Tables 4.2.6.8 and 6.1.1.4'
Cl Cl 0.1484 0.1585 'International Tables Vol C Tables 4.2.6.8 and 6.1.1.4'
Co Co 0.3494 0.9721 'International Tables Vol C Tables 4.2.6.8 and 6.1.1.4'
F F 0.0171 0.0103 'International Tables Vol C Tables 4.2.6.8 and 6.1.1.4'
Fe Fe 0.3463 0.8444 'International Tables Vol C Tables 4.2.6.8 and 6.1.1.4'
N N 0.0061 0.0033 'International Tables Vol C Tables 4.2.6.8 and 6.1.1.4'
O O 0.0106 0.0060 'International Tables Vol C Tables 4.2.6.8 and 6.1.1.4'

loop_
_geom_angle_atom_site_label_1
_geom_angle_atom_site_label_2
_geom_angle_atom_site_label_3
_geom_angle
_geom_angle_site_symmetry_1
_geom_angle_site_symmetry_3
_geom_angle_publ_flag
N10 Co1 N13 92.80(12) . . ?
N10 Co1 N12 82.13(12) . . ?
N10 Co1 N15 173.38(12) . . ?
N2 Co1 N10 95.70(12) 3_665 . ?
N2 Co1 N13 90.88(12) 3_665 . ?
N2 Co1 N12 175.47(12) 3_665 . ?
N2 Co1 N15 88.26(12) 3_665 . ?
N12 Co1 N13 93.19(12) . . ?
N9 Co1 N10 89.47(12) . . ?
N9 Co1 N13 177.34(12) . . ?
N9 Co1 N2 87.51(12) . 3_665 ?
N9 Co1 N12 88.50(12) . . ?
N9 Co1 N15 96.02(12) . . ?
N15 Co1 N13 81.81(12) . . ?
N15 Co1 N12 94.28(12) . . ?
N3 Fe1 N8 87.30(13) . . ?
N6 Fe1 N3 86.47(13) . . ?
N6 Fe1 N8 87.91(14) . . ?
C2 Fe1 N3 87.13(13) . . ?
C2 Fe1 N6 172.65(14) . . ?
C2 Fe1 N8 88.17(14) . . ?
C2 Fe1 C1 95.22(15) . . ?
C1 Fe1 N3 94.59(14) . . ?
C1 Fe1 N6 88.91(15) . . ?
C1 Fe1 N8 176.19(14) . . ?
C12 Fe1 N3 172.88(14) . . ?
C12 Fe1 N6 88.56(14) . . ?
C12 Fe1 N8 87.43(14) . . ?
C12 Fe1 C2 97.47(14) . . ?
C12 Fe1 C1 90.40(15) . . ?
C17 N10 Co1 115.2(2) . . ?
C13 N10 Co1 125.7(2) . . ?
C13 N10 C17 119.1(3) . . ?
C31 N13 Co1 115.4(2) . . ?
C31 N13 C25 119.4(3) . . ?
C25 N13 Co1 124.6(2) . . ?
C2 N2 Co1 153.8(3) . 3_665 ?
C18 N12 Co1 115.5(2) . . ?
C18 N12 C19 119.4(3) . . ?
C19 N12 Co1 123.4(2) . . ?
C12 N9 Co1 153.6(3) . . ?
C32 N15 Co1 115.3(2) . . ?
C36 N15 Co1 125.9(2) . . ?
C36 N15 C32 118.8(3) . . ?
H14A N14 H14B 120.0 . . ?
C31 N14 H14A 120.0 . . ?
C31 N14 H14B 120.0 . . ?
N4 N3 Fe1 119.2(2) . . ?
C3 N3 Fe1 134.7(3) . . ?
C3 N3 N4 106.0(3) . . ?
N5 N6 Fe1 120.3(2) . . ?
C8 N6 Fe1 133.5(3) . . ?
C8 N6 N5 106.2(3) . . ?
N7 N8 Fe1 120.6(3) . . ?
C11 N8 Fe1 133.0(3) . . ?
C11 N8 N7 106.4(3) . . ?
N8 N7 B1 117.5(4) . . ?
C9 N7 N8 109.2(4) . . ?
C9 N7 B1 133.3(4) . . ?
H11A N11 H11B 120.0 . . ?
C18 N11 H11A 120.0 . . ?
C18 N11 H11B 120.0 . . ?
N3 N4 B1 118.9(3) . . ?
C5 N4 N3 110.3(4) . . ?
C5 N4 B1 130.5(4) . . ?
N6 N5 B1 117.8(3) . . ?
C6 N5 N6 109.8(3) . . ?
C6 N5 B1 132.0(4) . . ?
N2 C2 Fe1 170.9(3) . . ?
N15 C32 C31 112.7(3) . . ?
N15 C32 C33 121.8(3) . . ?
C33 C32 C31 125.4(3) . . ?
F10 C30 C25 119.3(3) . . ?
F10 C30 C29 119.0(4) . . ?
C29 C30 C25 121.7(4) . . ?
N13 C31 N14 125.4(3) . . ?
N13 C31 C32 114.3(3) . . ?
N14 C31 C32 120.3(3) . . ?
C30 C25 N13 120.8(3) . . ?
C26 C25 N13 122.2(3) . . ?
C26 C25 C30 116.9(3) . . ?
C15 C14 H14 120.1 . . ?
C15 C14 C13 119.9(3) . . ?
C13 C14 H14 120.1 . . ?
N10 C17 C16 121.8(3) . . ?
N10 C17 C18 112.9(3) . . ?
C16 C17 C18 125.2(3) . . ?
C14 C15 H15 120.5 . . ?
C14 C15 C16 119.1(4) . . ?
C16 C15 H15 120.5 . . ?
N1 C1 Fe1 174.0(3) . . ?
C34 C35 H35 120.4 . . ?
C34 C35 C36 119.2(3) . . ?
C36 C35 H35 120.4 . . ?
C35 C34 H34 120.3 . . ?
C35 C34 C33 119.3(4) . . ?
C33 C34 H34 120.3 . . ?
N10 C13 C14 121.3(3) . . ?
N10 C13 H13 119.3 . . ?
C14 C13 H13 119.3 . . ?
C32 C33 C34 118.9(4) . . ?
C32 C33 H33 120.5 . . ?
C34 C33 H33 120.5 . . ?
C17 C16 C15 118.8(4) . . ?
C17 C16 H16 120.6 . . ?
C15 C16 H16 120.6 . . ?
N15 C36 C35 121.8(3) . . ?
N15 C36 H36 119.1 . . ?
C35 C36 H36 119.1 . . ?
N9 C12 Fe1 172.8(3) . . ?
N12 C18 N11 126.2(3) . . ?
N12 C18 C17 113.7(3) . . ?
N11 C18 C17 120.0(3) . . ?
F1 C20 C19 120.3(3) . . ?
F1 C20 C21 118.8(4) . . ?
C21 C20 C19 120.9(4) . . ?
N3 C3 H3 125.0 . . ?
N3 C3 C4 109.9(4) . . ?
C4 C3 H3 125.0 . . ?
C20 C19 N12 121.4(3) . . ?
C24 C19 N12 121.3(3) . . ?
C24 C19 C20 117.2(3) . . ?
F2 C21 C20 119.2(4) . . ?
F2 C21 C22 120.5(4) . . ?
C22 C21 C20 120.3(4) . . ?
F3 C22 C21 119.3(4) . . ?
F3 C22 C23 120.7(4) . . ?
C23 C22 C21 120.0(4) . . ?
F5 C24 C19 120.0(3) . . ?
F5 C24 C23 118.6(3) . . ?
C23 C24 C19 121.4(4) . . ?
N8 C11 H11 124.9 . . ?
N8 C11 C10 110.2(5) . . ?
C10 C11 H11 124.9 . . ?
F9 C29 C30 120.1(4) . . ?
F9 C29 C28 119.6(4) . . ?
C30 C29 C28 120.2(4) . . ?
N6 C8 H8 124.7 . . ?
N6 C8 C7 110.6(4) . . ?
C7 C8 H8 124.7 . . ?
F4 C23 C22 120.1(4) . . ?
F4 C23 C24 119.7(4) . . ?
C22 C23 C24 120.2(4) . . ?
F6 C26 C25 119.1(3) . . ?
F6 C26 C27 119.4(4) . . ?
C27 C26 C25 121.5(4) . . ?
N7 C9 H9 125.6 . . ?
N7 C9 C10 108.8(5) . . ?
C10 C9 H9 125.6 . . ?
C11 C10 H10 127.3 . . ?
C9 C10 C11 105.4(5) . . ?
C9 C10 H10 127.3 . . ?
N4 C5 H5 126.0 . . ?
N4 C5 C4 108.0(4) . . ?
C4 C5 H5 126.0 . . ?
N5 C6 H6 125.8 . . ?
N5 C6 C7 108.3(4) . . ?
C7 C6 H6 125.8 . . ?
F8 C28 C29 120.0(5) . . ?
F8 C28 C27 120.6(5) . . ?
C29 C28 C27 119.5(4) . . ?
C3 C4 H4 127.1 . . ?
C5 C4 C3 105.7(4) . . ?
C5 C4 H4 127.1 . . ?
F7 C27 C26 119.8(5) . . ?
F7 C27 C28 120.0(4) . . ?
C28 C27 C26 120.2(4) . . ?
C8 C7 H7 127.4 . . ?
C6 C7 C8 105.1(4) . . ?
C6 C7 H7 127.4 . . ?
N7 B1 N4 107.4(4) . . ?
N7 B1 N5 109.6(4) . . ?
N7 B1 H1 111.0 . . ?
N4 B1 H1 111.0 . . ?
N5 B1 N4 106.8(4) . . ?
N5 B1 H1 111.0 . . ?
O3 Cl1 O1 109.1(2) . . ?
O3 Cl1 O2 109.6(2) . . ?
O2 Cl1 O1 107.9(2) . . ?
O4 Cl1 O3 109.5(2) . . ?
O4 Cl1 O1 109.1(2) . . ?
O4 Cl1 O2 111.6(2) . . ?
H5A O5 H5B 104.5 . . ?
C37 O6 H6A 109.5 . . ?
O6 C37 H37A 109.5 . . ?
O6 C37 H37B 109.5 . . ?
O6 C37 H37C 109.5 . . ?
H37A C37 H37B 109.5 . . ?
H37A C37 H37C 109.5 . . ?
H37B C37 H37C 109.5 . . ?
C38 O7 H7A 109.5 . . ?

loop_
_geom_bond_atom_site_label_1
_geom_bond_atom_site_label_2
_geom_bond_distance
_geom_bond_site_symmetry_2
_geom_bond_publ_flag
Co1 N10 1.920(3) . ?
Co1 N13 1.942(3) . ?
Co1 N2 1.911(3) 3_665 ?
Co1 N12 1.939(3) . ?
Co1 N9 1.894(3) . ?
Co1 N15 1.922(3) . ?
Fe1 N3 2.002(3) . ?
Fe1 N6 1.996(3) . ?
Fe1 N8 2.010(3) . ?
Fe1 C2 1.869(4) . ?
Fe1 C1 1.901(4) . ?
Fe1 C12 1.863(4) . ?
F5 C24 1.333(4) . ?
F10 C30 1.336(4) . ?
F1 C20 1.328(4) . ?
F6 C26 1.338(5) . ?
F2 C21 1.346(5) . ?
F9 C29 1.344(5) . ?
F3 C22 1.343(4) . ?
F4 C23 1.328(4) . ?
N10 C17 1.349(4) . ?
N10 C13 1.342(4) . ?
N13 C31 1.304(4) . ?
N13 C25 1.422(4) . ?
F8 C28 1.337(5) . ?
N2 C2 1.162(4) . ?
N12 C18 1.310(4) . ?
N12 C19 1.420(4) . ?
N9 C12 1.159(4) . ?
N15 C32 1.347(4) . ?
N15 C36 1.336(4) . ?
N14 H14A 0.8800 . ?
N14 H14B 0.8800 . ?
N14 C31 1.321(4) . ?
N3 N4 1.360(4) . ?
N3 C3 1.323(5) . ?
N6 N5 1.363(4) . ?
N6 C8 1.331(5) . ?
N8 N7 1.357(4) . ?
N8 C11 1.330(5) . ?
F7 C27 1.329(5) . ?
N1 C1 1.153(5) . ?
N7 C9 1.347(6) . ?
N7 B1 1.519(7) . ?
N11 H11A 0.8800 . ?
N11 H11B 0.8800 . ?
N11 C18 1.309(4) . ?
N4 C5 1.330(5) . ?
N4 B1 1.540(7) . ?
N5 C6 1.339(5) . ?
N5 B1 1.524(6) . ?
C32 C31 1.473(5) . ?
C32 C33 1.374(5) . ?
C30 C25 1.383(5) . ?
C30 C29 1.364(6) . ?
C25 C26 1.382(5) . ?
C14 H14 0.9500 . ?
C14 C15 1.370(5) . ?
C14 C13 1.374(5) . ?
C17 C16 1.375(5) . ?
C17 C18 1.480(5) . ?
C15 H15 0.9500 . ?
C15 C16 1.383(5) . ?
C35 H35 0.9500 . ?
C35 C34 1.367(5) . ?
C35 C36 1.379(5) . ?
C34 H34 0.9500 . ?
C34 C33 1.379(5) . ?
C13 H13 0.9500 . ?
C33 H33 0.9500 . ?
C16 H16 0.9500 . ?
C36 H36 0.9500 . ?
C20 C19 1.390(5) . ?
C20 C21 1.379(5) . ?
C3 H3 0.9500 . ?
C3 C4 1.389(6) . ?
C19 C24 1.381(5) . ?
C21 C22 1.360(6) . ?
C22 C23 1.357(6) . ?
C24 C23 1.377(5) . ?
C11 H11 0.9500 . ?
C11 C10 1.385(6) . ?
C29 C28 1.365(6) . ?
C8 H8 0.9500 . ?
C8 C7 1.385(6) . ?
C26 C27 1.369(6) . ?
C9 H9 0.9500 . ?
C9 C10 1.348(7) . ?
C10 H10 0.9500 . ?
C5 H5 0.9500 . ?
C5 C4 1.355(7) . ?
C6 H6 0.9500 . ?
C6 C7 1.371(7) . ?
C28 C27 1.366(7) . ?
C4 H4 0.9500 . ?
C7 H7 0.9500 . ?
B1 H1 1.0000 . ?
Cl1 O3 1.423(3) . ?
Cl1 O1 1.431(3) . ?
Cl1 O2 1.423(3) . ?
Cl1 O4 1.420(3) . ?
O5 H5A 0.8700 . ?
O5 H5B 0.8699 . ?
O6 H6A 0.8400 . ?
O6 C37 1.401(7) . ?
C37 H37A 0.9800 . ?
C37 H37B 0.9800 . ?
C37 H37C 0.9800 . ?
O7 H7A 0.8400 . ?
O7 C38 1.316(7) . ?

loop_
_geom_torsion_atom_site_label_1
_geom_torsion_atom_site_label_2
_geom_torsion_atom_site_label_3
_geom_torsion_atom_site_label_4
_geom_torsion
_geom_torsion_site_symmetry_1
_geom_torsion_site_symmetry_2
_geom_torsion_site_symmetry_3
_geom_torsion_site_symmetry_4
_geom_torsion_publ_flag
Co1 N10 C17 C16 -179.3(3) . . . . ?
Co1 N10 C17 C18 -0.6(4) . . . . ?
Co1 N10 C13 C14 178.6(3) . . . . ?
Co1 N13 C31 N14 -175.4(3) . . . . ?
Co1 N13 C31 C32 5.9(4) . . . . ?
Co1 N13 C25 C30 89.7(4) . . . . ?
Co1 N13 C25 C26 -86.3(4) . . . . ?
Co1 N12 C18 N11 -174.6(3) . . . . ?
Co1 N12 C18 C17 7.4(4) . . . . ?
Co1 N12 C19 C20 95.3(4) . . . . ?
Co1 N12 C19 C24 -80.9(4) . . . . ?
Co1 N15 C32 C31 -4.4(4) . . . . ?
Co1 N15 C32 C33 177.5(3) . . . . ?
Co1 N15 C36 C35 -177.2(3) . . . . ?
Fe1 N3 N4 C5 -177.0(3) . . . . ?
Fe1 N3 N4 B1 -2.0(5) . . . . ?
Fe1 N3 C3 C4 176.9(3) . . . . ?
Fe1 N6 N5 C6 -178.2(3) . . . . ?
Fe1 N6 N5 B1 -4.1(5) . . . . ?
Fe1 N6 C8 C7 177.5(3) . . . . ?
Fe1 N8 N7 C9 177.7(3) . . . . ?
Fe1 N8 N7 B1 -3.3(4) . . . . ?
Fe1 N8 C11 C10 -177.4(3) . . . . ?
F5 C24 C23 F4 0.1(6) . . . . ?
F5 C24 C23 C22 -179.7(4) . . . . ?
F10 C30 C25 N13 1.5(5) . . . . ?
F10 C30 C25 C26 177.8(3) . . . . ?
F10 C30 C29 F9 2.2(6) . . . . ?
F10 C30 C29 C28 -178.3(4) . . . . ?
F1 C20 C19 N12 3.3(5) . . . . ?
F1 C20 C19 C24 179.6(3) . . . . ?
F1 C20 C21 F2 -0.4(6) . . . . ?
F1 C20 C21 C22 -179.6(4) . . . . ?
F6 C26 C27 F7 0.4(6) . . . . ?
F6 C26 C27 C28 -179.1(4) . . . . ?
F2 C21 C22 F3 0.8(6) . . . . ?
F2 C21 C22 C23 -179.3(4) . . . . ?
F9 C29 C28 F8 0.5(6) . . . . ?
F9 C29 C28 C27 -179.5(4) . . . . ?
F3 C22 C23 F4 0.4(6) . . . . ?
F3 C22 C23 C24 -179.8(4) . . . . ?
N10 Co1 N9 C12 -33.1(6) . . . . ?
N10 C17 C16 C15 1.1(6) . . . . ?
N10 C17 C18 N12 -4.4(5) . . . . ?
N10 C17 C18 N11 177.4(3) . . . . ?
N13 C25 C26 F6 -3.5(6) . . . . ?
N13 C25 C26 C27 176.3(4) . . . . ?
F8 C28 C27 F7 -1.2(7) . . . . ?
F8 C28 C27 C26 178.3(4) . . . . ?
N2 Co1 N9 C12 62.6(6) 3_665 . . . ?
N12 Co1 N9 C12 -115.3(6) . . . . ?
N12 C19 C24 F5 -4.2(5) . . . . ?
N12 C19 C24 C23 176.3(3) . . . . ?
N15 Co1 N9 C12 150.6(6) . . . . ?
N15 C32 C31 N13 -1.0(4) . . . . ?
N15 C32 C31 N14 -179.8(3) . . . . ?
N15 C32 C33 C34 -0.4(5) . . . . ?
N3 N4 C5 C4 -0.8(5) . . . . ?
N3 N4 B1 N7 -57.6(5) . . . . ?
N3 N4 B1 N5 59.8(5) . . . . ?
N3 C3 C4 C5 -0.5(5) . . . . ?
N6 N5 C6 C7 0.3(6) . . . . ?
N6 N5 B1 N7 60.2(5) . . . . ?
N6 N5 B1 N4 -55.9(5) . . . . ?
N6 C8 C7 C6 0.6(6) . . . . ?
N8 N7 C9 C10 0.5(5) . . . . ?
N8 N7 B1 N4 60.2(4) . . . . ?
N8 N7 B1 N5 -55.5(5) . . . . ?
N8 C11 C10 C9 -0.8(5) . . . . ?
N7 N8 C11 C10 1.1(4) . . . . ?
N7 C9 C10 C11 0.2(5) . . . . ?
N4 N3 C3 C4 0.0(4) . . . . ?
N4 C5 C4 C3 0.8(5) . . . . ?
N5 N6 C8 C7 -0.5(5) . . . . ?
N5 C6 C7 C8 -0.6(6) . . . . ?
C32 N15 C36 C35 1.0(5) . . . . ?
C30 C25 C26 F6 -179.7(3) . . . . ?
C30 C25 C26 C27 0.1(6) . . . . ?
C30 C29 C28 F8 -179.0(4) . . . . ?
C30 C29 C28 C27 1.0(7) . . . . ?
C31 N13 C25 C30 -81.1(4) . . . . ?
C31 N13 C25 C26 102.9(4) . . . . ?
C31 C32 C33 C34 -178.2(3) . . . . ?
C25 N13 C31 N14 -3.8(5) . . . . ?
C25 N13 C31 C32 177.5(3) . . . . ?
C25 C30 C29 F9 -179.2(3) . . . . ?
C25 C30 C29 C28 0.3(6) . . . . ?
C25 C26 C27 F7 -179.4(4) . . . . ?
C25 C26 C27 C28 1.2(7) . . . . ?
C14 C15 C16 C17 -1.4(6) . . . . ?
C17 N10 C13 C14 -0.3(5) . . . . ?
C15 C14 C13 N10 -0.1(6) . . . . ?
C35 C34 C33 C32 1.4(6) . . . . ?
C34 C35 C36 N15 0.0(5) . . . . ?
C13 N10 C17 C16 -0.3(5) . . . . ?
C13 N10 C17 C18 178.4(3) . . . . ?
C13 C14 C15 C16 0.9(6) . . . . ?
C33 C32 C31 N13 177.0(3) . . . . ?
C33 C32 C31 N14 -1.8(5) . . . . ?
C16 C17 C18 N12 174.2(4) . . . . ?
C16 C17 C18 N11 -4.0(6) . . . . ?
C36 N15 C32 C31 177.2(3) . . . . ?
C36 N15 C32 C33 -0.8(5) . . . . ?
C36 C35 C34 C33 -1.2(6) . . . . ?
C18 N12 C19 C20 -69.5(5) . . . . ?
C18 N12 C19 C24 114.3(4) . . . . ?
C18 C17 C16 C15 -177.4(4) . . . . ?
C20 C19 C24 F5 179.4(3) . . . . ?
C20 C19 C24 C23 0.0(5) . . . . ?
C20 C21 C22 F3 180.0(4) . . . . ?
C20 C21 C22 C23 -0.1(6) . . . . ?
C3 N3 N4 C5 0.5(4) . . . . ?
C3 N3 N4 B1 175.5(4) . . . . ?
C19 N12 C18 N11 -8.6(6) . . . . ?
C19 N12 C18 C17 173.4(3) . . . . ?
C19 C20 C21 F2 179.1(3) . . . . ?
C19 C20 C21 C22 -0.1(6) . . . . ?
C19 C24 C23 F4 179.6(3) . . . . ?
C19 C24 C23 C22 -0.2(6) . . . . ?
C21 C20 C19 N12 -176.2(3) . . . . ?
C21 C20 C19 C24 0.2(5) . . . . ?
C21 C22 C23 F4 -179.5(4) . . . . ?
C21 C22 C23 C24 0.3(7) . . . . ?
C11 N8 N7 C9 -1.0(4) . . . . ?
C11 N8 N7 B1 177.9(3) . . . . ?
C29 C30 C25 N13 -177.0(3) . . . . ?
C29 C30 C25 C26 -0.8(6) . . . . ?
C29 C28 C27 F7 178.8(4) . . . . ?
C29 C28 C27 C26 -1.7(7) . . . . ?
C8 N6 N5 C6 0.1(5) . . . . ?
C8 N6 N5 B1 174.3(4) . . . . ?
C9 N7 B1 N4 -121.2(5) . . . . ?
C9 N7 B1 N5 123.1(5) . . . . ?
C5 N4 B1 N7 116.2(5) . . . . ?
C5 N4 B1 N5 -126.4(4) . . . . ?
C6 N5 B1 N7 -127.3(5) . . . . ?
C6 N5 B1 N4 116.7(5) . . . . ?
B1 N7 C9 C10 -178.2(4) . . . . ?
B1 N4 C5 C4 -175.1(5) . . . . ?
B1 N5 C6 C7 -172.7(5) . . . . ?
